data_2206381
loop_
_publ_author_name
'Wang, Shi-Fan'
'Li, Huan-Qiu'
'Ruan, Ban-Feng'
'Zhu, Hai-Liang'
'Ng, Seik Weng'

_publ_section_title
;1,4,8,11-Tetrakis(carboxymethyl)-5,5,7,12,12,14-hexamethyl-1,4,8,11-tetraazoniacyclotetradecane
 tetrachloride octahydrate
;
_journal_issue 8
_journal_name_full 'Acta Crystallographica Section E'
_journal_page_first o2413
_journal_page_last o2414
_journal_paper_doi 10.1107/S1600536805020817
_journal_volume 61
_journal_year 2005
_chemical_formula_iupac 'C24 H48 N4 O8 4+, 4Cl -, 8H2 O'
_chemical_formula_moiety 'C24 H48 N4 O8 4+, 4Cl -, 8H2 O'
_chemical_formula_sum 'C24 H64 Cl4 N4 O16'
_chemical_formula_weight 806.59
_chemical_name_systematic
;
1,4,8,11-Tetrakis(carboxymethyl)-5,5,7,12,12,14-hexamethyl-1,4,8,11-
tetraazoniacyclotetradecane tetrachloride octahydrate
;
_space_group_IT_number 2
_symmetry_cell_setting triclinic
_symmetry_space_group_name_Hall '-P 1'
_symmetry_space_group_name_H-M 'P -1'
_atom_sites_solution_hydrogens geom
_atom_sites_solution_primary direct
_atom_sites_solution_secondary difmap
_audit_creation_method SHELXL-97
_cell_angle_alpha 100.1610(10)
_cell_angle_beta 94.4820(10)
_cell_angle_gamma 103.1680(10)
_cell_formula_units_Z 1
_cell_length_a 8.6283(3)
_cell_length_b 10.6995(4)
_cell_length_c 11.0065(4)
_cell_measurement_reflns_used 8332
_cell_measurement_temperature 295(2)
_cell_measurement_theta_max 28.3
_cell_measurement_theta_min 2.4
_cell_volume 966.42(6)
_computing_cell_refinement 'SAINT (Bruker, 2002)'
_computing_data_collection 'SMART (Bruker, 2002)'
_computing_data_reduction SAINT
_computing_molecular_graphics 'ORTEPII (Johnson, 1976)'
_computing_publication_material SHELXL97
_computing_structure_refinement 'SHELXL97 (Sheldrick, 1997)'
_computing_structure_solution 'SHELXS97 (Sheldrick, 1997)'
_diffrn_ambient_temperature 295(2)
_diffrn_measured_fraction_theta_full 0.98
_diffrn_measured_fraction_theta_max 0.98
_diffrn_measurement_device_type 'Bruker APEX area-detector'
_diffrn_measurement_method '\f and \w'
_diffrn_radiation_monochromator graphite
_diffrn_radiation_source 'fine-focus sealed tube'
_diffrn_radiation_type MoK\a
_diffrn_radiation_wavelength 0.71073
_diffrn_reflns_av_R_equivalents 0.017
_diffrn_reflns_av_sigmaI/netI 0.020
_diffrn_reflns_limit_h_max 11
_diffrn_reflns_limit_h_min -11
_diffrn_reflns_limit_k_max 13
_diffrn_reflns_limit_k_min -13
_diffrn_reflns_limit_l_max 14
_diffrn_reflns_limit_l_min -14
_diffrn_reflns_number 11066
_diffrn_reflns_theta_full 27.5
_diffrn_reflns_theta_max 27.5
_diffrn_reflns_theta_min 1.9
_diffrn_standards_decay_% 0
_diffrn_standards_number 0
_exptl_absorpt_coefficient_mu 0.375
_exptl_absorpt_correction_type none
_exptl_crystal_colour Colorless
_exptl_crystal_density_diffrn 1.386
_exptl_crystal_density_method 'not measured'
_exptl_crystal_description Block
_exptl_crystal_F_000 432
_exptl_crystal_size_max 0.35
_exptl_crystal_size_mid 0.22
_exptl_crystal_size_min 0.18
_refine_diff_density_max 0.37
_refine_diff_density_min -0.34
_refine_ls_extinction_method none
_refine_ls_goodness_of_fit_ref 1.05
_refine_ls_hydrogen_treatment mixed
_refine_ls_matrix_type full
_refine_ls_number_parameters 265
_refine_ls_number_reflns 4351
_refine_ls_number_restraints 12
_refine_ls_restrained_S_all 1.05
_refine_ls_R_factor_all 0.045
_refine_ls_R_factor_gt 0.044
_refine_ls_shift/su_max 0.001
_refine_ls_shift/su_mean 0.000
_refine_ls_structure_factor_coef Fsqd
_refine_ls_weighting_details 'calc w = 1/[\s^2^(Fo^2^)+(0.0657P)^2^+0.404P] where P = (Fo^2^+2Fc^2^)/3'
_refine_ls_weighting_scheme calc
_refine_ls_wR_factor_gt 0.120
_refine_ls_wR_factor_ref 0.121
_reflns_number_gt 4153
_reflns_number_total 4351
_reflns_threshold_expression I>2\s(I)
_cod_data_source_file ci6606.cif
_cod_data_source_block I
_cod_database_code 2206381
_cod_database_fobs_code 2206381

loop_
_symmetry_equiv_pos_as_xyz
'x, y, z'
'-x, -y, -z'

loop_
_atom_site_label
_atom_site_fract_x
_atom_site_fract_y
_atom_site_fract_z
_atom_site_U_iso_or_equiv
_atom_site_adp_type
_atom_site_calc_flag
_atom_site_refinement_flags
_atom_site_occupancy
_atom_site_type_symbol
Cl1 0.11305(7) 0.11797(7) 0.82315(7) 0.0675(2) Uani d . 1 Cl
Cl2 0.33315(5) 0.50102(5) 0.64405(4) 0.04240(10) Uani d . 1 Cl
O1 0.5550(2) 0.36970(10) 0.9693(2) 0.0536(4) Uani d D 1 O
O2 0.7493(2) 0.30500(10) 0.87210(10) 0.0421(3) Uani d . 1 O
O3 0.4001(2) 0.02550(10) 0.33130(10) 0.0443(3) Uani d D 1 O
O4 0.5725(2) 0.15780(10) 0.24030(10) 0.0439(3) Uani d . 1 O
O1w 0.4483(2) 0.1343(2) 0.9836(2) 0.0635(4) Uani d D 1 O
O2w 0.2368(2) -0.05110(10) 1.11780(10) 0.0438(3) Uani d D 1 O
O3w 0.3759(2) 0.2107(2) 0.6470(2) 0.0764(5) Uani d D 1 O
O4w 1.0933(2) 0.4259(2) 0.83880(10) 0.0462(3) Uani d D 1 O
N1 0.81870(10) 0.51710(10) 0.76650(10) 0.0231(2) Uani d D 1 N
N2 0.77040(10) 0.26830(10) 0.46070(10) 0.0229(2) Uani d D 1 N
C1 0.6725(2) 0.3838(2) 0.90250(10) 0.0321(3) Uani d . 1 C
C2 0.7058(2) 0.5156(2) 0.86430(10) 0.0300(3) Uani d . 1 C
C3 0.8961(2) 0.66030(10) 0.75030(10) 0.0266(3) Uani d . 1 C
C4 0.7630(2) 0.7287(2) 0.7296(2) 0.0479(5) Uani d . 1 C
C5 1.0092(3) 0.7278(2) 0.8689(2) 0.0506(5) Uani d . 1 C
C6 0.7308(2) 0.42390(10) 0.64770(10) 0.0252(3) Uani d . 1 C
C7 0.8344(2) 0.33470(10) 0.59370(10) 0.0247(3) Uani d . 1 C
C8 0.6282(2) 0.1562(2) 0.45660(10) 0.0313(3) Uani d . 1 C
C9 0.5319(2) 0.1135(2) 0.3288(2) 0.0303(3) Uani d . 1 C
C10 0.9026(2) 0.22770(10) 0.38790(10) 0.0247(3) Uani d . 1 C
C11 0.9892(2) 0.1493(2) 0.4596(2) 0.0414(4) Uani d . 1 C
C12 1.0085(2) 0.35450(10) 0.36190(10) 0.0244(3) Uani d . 1 C
H1w1 0.438(6) 0.127(5) 1.058(2) 0.15(2) Uiso d D 1 H
H1w2 0.351(2) 0.120(3) 0.952(3) 0.080(10) Uiso d D 1 H
H2w1 0.254(3) -0.126(2) 1.098(3) 0.070(10) Uiso d D 1 H
H2w2 0.141(2) -0.070(3) 1.134(2) 0.060(10) Uiso d D 1 H
H3w1 0.318(4) 0.165(3) 0.690(3) 0.090(10) Uiso d D 1 H
H3w2 0.344(4) 0.278(2) 0.638(3) 0.100(10) Uiso d D 1 H
H4w1 1.085(4) 0.3450(10) 0.833(3) 0.070(10) Uiso d D 1 H
H4w2 1.177(3) 0.447(3) 0.805(3) 0.090(10) Uiso d D 1 H
H1o 0.528(4) 0.2910(10) 0.979(3) 0.080(10) Uiso d D 1 H
H3o 0.351(3) 0.005(3) 0.2580(10) 0.070(10) Uiso d D 1 H
H1n 0.897(2) 0.488(2) 0.792(2) 0.030(10) Uiso d D 1 H
H2n 0.738(2) 0.3240(10) 0.424(2) 0.020(10) Uiso d D 1 H
H2a 0.6061 0.5317 0.8315 0.036 Uiso calc R 1 H
H2b 0.7532 0.5843 0.9361 0.036 Uiso calc R 1 H
H4a 0.6950 0.6837 0.6540 0.072 Uiso calc R 1 H
H4b 0.8091 0.8176 0.7233 0.072 Uiso calc R 1 H
H4c 0.7009 0.7281 0.7982 0.072 Uiso calc R 1 H
H5a 1.0915 0.6819 0.8785 0.076 Uiso calc R 1 H
H5b 0.9500 0.7275 0.9391 0.076 Uiso calc R 1 H
H5c 1.0575 0.8166 0.8636 0.076 Uiso calc R 1 H
H6a 0.7046 0.4739 0.5871 0.030 Uiso calc R 1 H
H6b 0.6313 0.3709 0.6656 0.030 Uiso calc R 1 H
H7a 0.9434 0.3861 0.5970 0.030 Uiso calc R 1 H
H7b 0.8365 0.2687 0.6436 0.030 Uiso calc R 1 H
H8a 0.5601 0.1822 0.5173 0.038 Uiso calc R 1 H
H8b 0.6647 0.0829 0.4787 0.038 Uiso calc R 1 H
H10 0.8516 0.1715 0.3080 0.030 Uiso calc R 1 H
H11a 0.9138 0.0725 0.4711 0.062 Uiso calc R 1 H
H11b 1.0374 0.2021 0.5393 0.062 Uiso calc R 1 H
H11c 1.0710 0.1239 0.4138 0.062 Uiso calc R 1 H
H12a 1.0841 0.3965 0.4356 0.029 Uiso calc R 1 H
H12b 0.9405 0.4130 0.3494 0.029 Uiso calc R 1 H

loop_
_atom_site_aniso_label
_atom_site_aniso_U_11
_atom_site_aniso_U_22
_atom_site_aniso_U_33
_atom_site_aniso_U_12
_atom_site_aniso_U_13
_atom_site_aniso_U_23
Cl1 0.0564(3) 0.0710(4) 0.0753(4) 0.0090(3) 0.0248(3) 0.0167(3)
Cl2 0.0412(2) 0.0526(3) 0.0425(2) 0.0205(2) 0.0062(2) 0.0214(2)
O1 0.0642(9) 0.0442(8) 0.0643(9) 0.0175(7) 0.0435(8) 0.0210(7)
O2 0.0440(7) 0.0409(7) 0.0510(7) 0.0174(5) 0.0180(6) 0.0201(6)
O3 0.0398(7) 0.0426(7) 0.0390(7) -0.0112(5) -0.0062(5) 0.0108(5)
O4 0.0403(7) 0.0531(7) 0.0311(6) -0.0043(6) -0.0026(5) 0.0127(5)
O1w 0.0730(10) 0.0580(10) 0.0620(10) 0.0030(10) 0.0160(10) 0.0300(10)
O2w 0.0390(10) 0.0350(10) 0.0500(10) 0.0040(10) -0.0040(10) 0.0020(10)
O3w 0.0650(10) 0.0810(10) 0.100(2) 0.0310(10) 0.0450(10) 0.0310(10)
O4w 0.0360(10) 0.0580(10) 0.0470(10) 0.0120(10) 0.0066(6) 0.0160(10)
N1 0.0240(10) 0.0250(10) 0.0210(10) 0.0070(10) 0.0045(4) 0.0030(10)
N2 0.0260(10) 0.0220(10) 0.0200(10) 0.0040(10) 0.0024(4) 0.0040(10)
C1 0.0340(10) 0.0350(10) 0.0280(10) 0.0060(10) 0.0080(6) 0.0080(10)
C2 0.0360(10) 0.0310(10) 0.0260(10) 0.0090(10) 0.0127(6) 0.0050(10)
C3 0.0310(10) 0.0230(10) 0.0250(10) 0.0050(10) 0.0076(5) 0.0020(10)
C4 0.0510(10) 0.0370(10) 0.0700(10) 0.0250(10) 0.0314(10) 0.0190(10)
C5 0.0630(10) 0.0460(10) 0.0260(10) -0.0130(10) 0.0026(8) -0.0020(10)
C6 0.0240(10) 0.0280(10) 0.0220(10) 0.0050(10) 0.0023(5) 0.0020(10)
C7 0.0280(10) 0.0250(10) 0.0200(10) 0.0060(10) 0.0013(5) 0.0010(10)
C8 0.0310(10) 0.0310(10) 0.0260(10) -0.0040(10) 0.0031(6) 0.0060(10)
C9 0.0300(10) 0.0260(10) 0.0310(10) 0.0030(10) -0.0001(6) 0.0030(10)
C10 0.0300(10) 0.0220(10) 0.0230(10) 0.0070(10) 0.0065(5) 0.0040(10)
C11 0.0530(10) 0.0380(10) 0.0460(10) 0.0260(10) 0.0158(8) 0.0190(10)
C12 0.0250(10) 0.0230(10) 0.0250(10) 0.0070(10) 0.0071(5) 0.0030(10)

loop_
_atom_type_symbol
_atom_type_description
_atom_type_scat_dispersion_real
_atom_type_scat_dispersion_imag
_atom_type_scat_source
C C 0.0033 0.0016 'International Tables Vol C Tables 4.2.6.8 and 6.1.1.4'
H H 0.0000 0.0000 'International Tables Vol C Tables 4.2.6.8 and 6.1.1.4'
N N 0.0061 0.0033 'International Tables Vol C Tables 4.2.6.8 and 6.1.1.4'
O O 0.0106 0.0060 'International Tables Vol C Tables 4.2.6.8 and 6.1.1.4'
Cl Cl 0.1484 0.1585 'International Tables Vol C Tables 4.2.6.8 and 6.1.1.4'

loop_
_geom_angle_atom_site_label_1
_geom_angle_atom_site_label_2
_geom_angle_atom_site_label_3
_geom_angle_site_symmetry_1
_geom_angle_site_symmetry_3
_geom_angle
_geom_angle_publ_flag
C2 N1 C6 . . 108.40(10) no
C2 N1 C3 . . 112.00(10) no
C6 N1 C3 . . 114.80(10) no
C8 N2 C7 . . 110.40(10) no
C8 N2 C10 . . 112.90(10) no
C7 N2 C10 . . 111.80(10) no
O2 C1 O1 . . 126.4(2) no
O2 C1 C2 . . 122.00(10) no
O1 C1 C2 . . 111.60(10) no
N1 C2 C1 . . 109.70(10) no
C4 C3 C5 . . 112.0(2) no
C4 C3 C12 . 2_766 112.60(10) no
C5 C3 C12 . 2_766 110.40(10) no
C4 C3 N1 . . 108.70(10) no
C5 C3 N1 . . 106.80(10) no
C12 C3 N1 2_766 . 106.00(10) no
N1 C6 C7 . . 110.70(10) no
N2 C7 C6 . . 111.20(10) no
N2 C8 C9 . . 111.70(10) no
O4 C9 O3 . . 126.2(2) no
O4 C9 C8 . . 123.50(10) no
O3 C9 C8 . . 110.30(10) no
C11 C10 C12 . . 115.50(10) no
C11 C10 N2 . . 109.80(10) no
C12 C10 N2 . . 106.50(10) no
C10 C12 C3 . 2_766 116.60(10) no
C1 O1 H1o . . 109(2) no
C9 O3 H3o . . 106(2) no
H1w1 O1w H1w2 . . 102(4) no
H2w1 O2w H2w2 . . 101(3) no
H3w1 O3w H3w2 . . 112(3) no
H4w1 O4w H4w2 . . 101(3) no
C2 N1 H1n . . 108.0(10) no
C6 N1 H1n . . 108.0(10) no
C3 N1 H1n . . 105.0(10) no
C8 N2 H2n . . 107.0(10) no
C7 N2 H2n . . 108.0(10) no
C10 N2 H2n . . 106.0(10) no
N1 C2 H2a . . 109.7 no
C1 C2 H2a . . 109.7 no
N1 C2 H2b . . 109.7 no
C1 C2 H2b . . 109.7 no
H2a C2 H2b . . 108.2 no
C3 C4 H4a . . 109.5 no
C3 C4 H4b . . 109.5 no
H4a C4 H4b . . 109.5 no
C3 C4 H4c . . 109.5 no
H4a C4 H4c . . 109.5 no
H4b C4 H4c . . 109.5 no
C3 C5 H5a . . 109.5 no
C3 C5 H5b . . 109.5 no
H5a C5 H5b . . 109.5 no
C3 C5 H5c . . 109.5 no
H5a C5 H5c . . 109.5 no
H5b C5 H5c . . 109.5 no
N1 C6 H6a . . 109.5 no
C7 C6 H6a . . 109.5 no
N1 C6 H6b . . 109.5 no
C7 C6 H6b . . 109.5 no
H6a C6 H6b . . 108.1 no
N2 C7 H7a . . 109.4 no
C6 C7 H7a . . 109.4 no
N2 C7 H7b . . 109.4 no
C6 C7 H7b . . 109.4 no
H7a C7 H7b . . 108.0 no
N2 C8 H8a . . 109.3 no
C9 C8 H8a . . 109.3 no
N2 C8 H8b . . 109.3 no
C9 C8 H8b . . 109.3 no
H8a C8 H8b . . 107.9 no
C11 C10 H10 . . 108.3 no
C12 C10 H10 . . 108.3 no
N2 C10 H10 . . 108.3 no
C10 C11 H11a . . 109.5 no
C10 C11 H11b . . 109.5 no
H11a C11 H11b . . 109.5 no
C10 C11 H11c . . 109.5 no
H11a C11 H11c . . 109.5 no
H11b C11 H11c . . 109.5 no
C10 C12 H12a . . 108.1 no
C3 C12 H12a 2_766 . 108.1 no
C10 C12 H12b . . 108.1 no
C3 C12 H12b 2_766 . 108.1 no
H12a C12 H12b . . 107.3 no

loop_
_geom_bond_atom_site_label_1
_geom_bond_atom_site_label_2
_geom_bond_site_symmetry_2
_geom_bond_distance
_geom_bond_publ_flag
O1 C1 . 1.295(2) no
O2 C1 . 1.205(2) no
O3 C9 . 1.306(2) no
O4 C9 . 1.200(2) no
N1 C2 . 1.506(2) no
N1 C6 . 1.523(2) no
N1 C3 . 1.573(2) no
N2 C8 . 1.499(2) no
N2 C7 . 1.510(2) no
N2 C10 . 1.543(2) no
C1 C2 . 1.513(2) no
C3 C4 . 1.519(2) no
C3 C5 . 1.525(2) no
C3 C12 2_766 1.542(2) no
C6 C7 . 1.528(2) no
C8 C9 . 1.515(2) no
C10 C11 . 1.520(2) no
C10 C12 . 1.539(2) no
C12 C3 2_766 1.542(2) no
O1 H1o . 0.850(10) no
O3 H3o . 0.850(10) no
O1w H1w1 . 0.850(10) no
O1w H1w2 . 0.850(10) no
O2w H2w1 . 0.840(10) no
O2w H2w2 . 0.840(10) no
O3w H3w1 . 0.850(10) no
O3w H3w2 . 0.850(10) no
O4w H4w1 . 0.850(10) no
O4w H4w2 . 0.850(10) no
N1 H1n . 0.860(10) no
N2 H2n . 0.860(10) no
C2 H2a . 0.97 no
C2 H2b . 0.97 no
C4 H4a . 0.96 no
C4 H4b . 0.96 no
C4 H4c . 0.96 no
C5 H5a . 0.96 no
C5 H5b . 0.96 no
C5 H5c . 0.96 no
C6 H6a . 0.97 no
C6 H6b . 0.97 no
C7 H7a . 0.97 no
C7 H7b . 0.97 no
C8 H8a . 0.97 no
C8 H8b . 0.97 no
C10 H10 . 0.98 no
C11 H11a . 0.96 no
C11 H11b . 0.96 no
C11 H11c . 0.96 no
C12 H12a . 0.97 no
C12 H12b . 0.97 no

loop_
_geom_hbond_atom_site_label_D
_geom_hbond_atom_site_label_H
_geom_hbond_atom_site_label_A
_geom_hbond_site_symmetry_A
_geom_hbond_distance_DH
_geom_hbond_distance_HA
_geom_hbond_distance_DA
_geom_hbond_angle_DHA
_geom_hbond_publ_flag
O1 H1o O1w . 0.850(10) 1.670(10) 2.514(2) 171(3) yes
O3 H3o O2w 1_554 0.850(10) 1.690(10) 2.541(2) 173(3) yes
O1w H1w1 O4 1_556 0.850(10) 2.17(3) 2.889(2) 143(4) yes
O1w H1w2 Cl1 . 0.850(10) 2.400(10) 3.221(2) 163(3) yes
O2w H2w1 O2 2_657 0.840(10) 2.00(2) 2.767(2) 152(3) yes
O2w H2w2 Cl1 2_557 0.840(10) 2.250(10) 3.087(2) 179(2) yes
O3w H3w1 Cl1 . 0.850(10) 2.41(2) 3.198(2) 156(3) yes
O3w H3w2 Cl2 . 0.850(10) 2.400(10) 3.216(2) 163(3) yes
O4w H4w1 Cl1 1_655 0.850(10) 2.470(10) 3.313(2) 170(3) yes
O4w H4w2 Cl2 1_655 0.850(10) 2.38(2) 3.172(2) 157(3) yes
N1 H1n O4w . 0.860(10) 2.020(10) 2.869(2) 174(2) yes
N2 H2n Cl2 2_666 0.860(10) 2.320(10) 3.173(2) 170(2) yes

loop_
_geom_torsion_atom_site_label_1
_geom_torsion_atom_site_label_2
_geom_torsion_atom_site_label_3
_geom_torsion_atom_site_label_4
_geom_torsion_site_symmetry_4
_geom_torsion
_geom_torsion_publ_flag
C6 N1 C2 C1 . 68.5(2) no
C3 N1 C2 C1 . -163.80(10) no
O2 C1 C2 N1 . 11.4(2) no
O1 C1 C2 N1 . -168.50(10) no
C2 N1 C3 C4 . -52.2(2) no
C6 N1 C3 C4 . 72.0(2) no
C2 N1 C3 C5 . 68.8(2) no
C6 N1 C3 C5 . -166.90(10) no
C2 N1 C3 C12 2_766 -173.50(10) no
C6 N1 C3 C12 2_766 -49.3(2) no
C2 N1 C6 C7 . -132.80(10) no
C3 N1 C6 C7 . 101.20(10) no
C8 N2 C7 C6 . -77.80(10) no
C10 N2 C7 C6 . 155.70(10) no
N1 C6 C7 N2 . -164.70(10) no
C7 N2 C8 C9 . 163.00(10) no
C10 N2 C8 C9 . -71.1(2) no
N2 C8 C9 O4 . 5.4(2) no
N2 C8 C9 O3 . -173.30(10) no
C8 N2 C10 C11 . -73.5(2) no
C7 N2 C10 C11 . 51.7(2) no
C8 N2 C10 C12 . 160.80(10) no
C7 N2 C10 C12 . -74.00(10) no
C11 C10 C12 C3 2_766 81.8(2) no
N2 C10 C12 C3 2_766 -156.00(10) no
